data_4343062
loop_
_publ_author_name
'Guo, Liping'
'Zhu, Xiancui'
'Zhang, Guangchao'
'Wei, Yun'
'Ning, Lixin'
'Zhou, Shuangliu'
'Feng, Zhijun'
'Wang, Shaowu'
'Mu, Xiaolong'
'Chen, Jun'
'Jiang, Yuzhe'

_publ_section_title
;
 Synthesis and Characterization of Organo-Rare-Earth Metal Monoalkyl
 Complexes Supported by Carbon \s-Bonded Indolyl Ligands: High Specific
 Isoprene 1,4-Cis Polymerization Catalysts.
;
_journal_issue 12
_journal_name_full 'Inorganic chemistry'
_journal_page_first 5725
_journal_page_last 5731
_journal_paper_doi 10.1021/acs.inorgchem.5b00308
_journal_volume 54
_journal_year 2015
_chemical_formula_sum 'C60 H69 Er N4 Si'
_chemical_formula_weight 1041.54
_chemical_name_systematic
; 
 ? 
;
_space_group_IT_number 15
_symmetry_cell_setting monoclinic
_symmetry_space_group_name_Hall '-C 2yc'
_symmetry_space_group_name_H-M 'C 1 2/c 1'
_atom_sites_solution_hydrogens geom
_atom_sites_solution_primary direct
_atom_sites_solution_secondary difmap
_audit_creation_method SHELXL-97
_cell_angle_alpha 90.00
_cell_angle_beta 102.394(2)
_cell_angle_gamma 90.00
_cell_formula_units_Z 4
_cell_length_a 25.775(4)
_cell_length_b 20.010(4)
_cell_length_c 10.7570(19)
_cell_measurement_reflns_used 9915
_cell_measurement_temperature 293(2)
_cell_measurement_theta_max 26.95
_cell_measurement_theta_min 2.19
_cell_volume 5418.7(17)
_computing_cell_refinement 'Bruker SMART'
_computing_data_collection 'Bruker SMART'
_computing_data_reduction 'Bruker SAINT'
_computing_molecular_graphics 'Bruker SHELXTL'
_computing_publication_material 'Bruker SHELXTL'
_computing_structure_refinement 'SHELXL-97 (Sheldrick, 1997)'
_computing_structure_solution 'SHELXS-97 (Sheldrick, 1990)'
_diffrn_ambient_temperature 293(2)
_diffrn_measured_fraction_theta_full 0.993
_diffrn_measured_fraction_theta_max 0.993
_diffrn_measurement_device_type 'CCD area detector'
_diffrn_measurement_method 'phi and omega scans'
_diffrn_radiation_monochromator graphite
_diffrn_radiation_source 'fine-focus sealed tube'
_diffrn_radiation_type MoK\a
_diffrn_radiation_wavelength 0.71073
_diffrn_reflns_av_R_equivalents 0.0358
_diffrn_reflns_av_sigmaI/netI 0.0343
_diffrn_reflns_limit_h_max 33
_diffrn_reflns_limit_h_min -33
_diffrn_reflns_limit_k_max 23
_diffrn_reflns_limit_k_min -26
_diffrn_reflns_limit_l_max 13
_diffrn_reflns_limit_l_min -12
_diffrn_reflns_number 23250
_diffrn_reflns_theta_full 27.67
_diffrn_reflns_theta_max 27.67
_diffrn_reflns_theta_min 1.62
_exptl_absorpt_coefficient_mu 1.611
_exptl_absorpt_correction_T_max 0.8302
_exptl_absorpt_correction_T_min 0.7603
_exptl_absorpt_correction_type multi-scan
_exptl_absorpt_process_details sadabs
_exptl_crystal_colour pink
_exptl_crystal_density_diffrn 1.277
_exptl_crystal_density_method 'not measured'
_exptl_crystal_description block
_exptl_crystal_F_000 2156
_exptl_crystal_size_max 0.18
_exptl_crystal_size_mid 0.15
_exptl_crystal_size_min 0.12
_refine_diff_density_max 1.062
_refine_diff_density_min -0.408
_refine_diff_density_rms 0.059
_refine_ls_extinction_method none
_refine_ls_goodness_of_fit_ref 1.026
_refine_ls_hydrogen_treatment mixed
_refine_ls_matrix_type full
_refine_ls_number_parameters 328
_refine_ls_number_reflns 6296
_refine_ls_number_restraints 21
_refine_ls_restrained_S_all 1.042
_refine_ls_R_factor_all 0.0427
_refine_ls_R_factor_gt 0.0313
_refine_ls_shift/su_max 0.000
_refine_ls_shift/su_mean 0.000
_refine_ls_structure_factor_coef Fsqd
_refine_ls_weighting_details 'calc w=1/[\s^2^(Fo^2^)+(0.0383P)^2^+2.4098P] where P=(Fo^2^+2Fc^2^)/3'
_refine_ls_weighting_scheme calc
_refine_ls_wR_factor_gt 0.0728
_refine_ls_wR_factor_ref 0.0783
_reflns_number_gt 5252
_reflns_number_total 6296
_reflns_threshold_expression >2sigma(I)
_cod_data_source_file ic5b00308_si_002.cif
_cod_data_source_block complex_2
_cod_depositor_comments
;
The following automatic conversions were performed:

'_symmetry_cell_setting' value 'Monoclinic' changed to 'monoclinic'
according to
/usr/data/users/saulius/crontab/automatic-downloads/rss-feeds/ACS/lib/dictionaries/cif_core.dic
dictionary named 'cif_core.dic' version 2.4.2 from 2011-04-26.

Automatic conversion script
Id: cif_fix_values 3271 2015-04-21 07:52:19Z andrius 

 Adding full bibliography for 4343061--4343068.cif.
;
_cod_original_cell_volume 5418.8(17)
_cod_original_sg_symbol_H-M C2/c
_cod_database_code 4343062

loop_
_symmetry_equiv_pos_as_xyz
'x, y, z'
'-x, y, -z+1/2'
'x+1/2, y+1/2, z'
'-x+1/2, y+1/2, -z+1/2'
'-x, -y, -z'
'x, -y, z-1/2'
'-x+1/2, -y+1/2, -z'
'x+1/2, -y+1/2, z-1/2'

loop_
_atom_site_label
_atom_site_type_symbol
_atom_site_fract_x
_atom_site_fract_y
_atom_site_fract_z
_atom_site_U_iso_or_equiv
_atom_site_adp_type
_atom_site_occupancy
_atom_site_symmetry_multiplicity
_atom_site_calc_flag
_atom_site_refinement_flags
_atom_site_disorder_assembly
_atom_site_disorder_group
Er1 Er 0.0000 0.718836(9) 0.7500 0.05049(7) Uani 1 2 d S . .
N1 N 0.12202(9) 0.75336(14) 0.9907(2) 0.0585(6) Uani 1 1 d . . .
N2 N -0.04324(8) 0.77680(10) 0.8934(2) 0.0474(5) Uani 1 1 d . A .
C1 C -0.0228(2) 0.6063(3) 0.7338(6) 0.0739(18) Uani 0.50 1 d PD A -1
H1A H -0.0602 0.6031 0.7358 0.089 Uiso 0.50 1 calc PR A -1
H1B H -0.0193 0.5913 0.6503 0.089 Uiso 0.50 1 calc PR A -1
C2 C -0.0195(3) 0.4634(3) 0.8432(8) 0.119(3) Uani 0.50 1 d PD A -1
H2A H -0.0556 0.4689 0.8519 0.179 Uiso 0.50 1 calc PR A -1
H2B H -0.0008 0.4357 0.9110 0.179 Uiso 0.50 1 calc PR A -1
H2C H -0.0192 0.4427 0.7629 0.179 Uiso 0.50 1 calc PR A -1
C3 C 0.0191(3) 0.5807(4) 1.0150(5) 0.097(2) Uani 0.50 1 d PD A -1
H3A H 0.0361 0.6236 1.0207 0.145 Uiso 0.50 1 calc PR A -1
H3B H 0.0398 0.5508 1.0758 0.145 Uiso 0.50 1 calc PR A -1
H3C H -0.0157 0.5855 1.0329 0.145 Uiso 0.50 1 calc PR A -1
C4 C 0.0819(2) 0.5348(4) 0.8227(7) 0.105(3) Uani 0.50 1 d PD A -1
H4A H 0.0799 0.5207 0.7364 0.158 Uiso 0.50 1 calc PR A -1
H4B H 0.1002 0.5015 0.8799 0.158 Uiso 0.50 1 calc PR A -1
H4C H 0.1008 0.5763 0.8373 0.158 Uiso 0.50 1 calc PR A -1
Si1 Si 0.01302(8) 0.54620(9) 0.85065(18) 0.0707(5) Uani 0.50 1 d PD A -1
C5 C 0.06894(11) 0.75385(16) 0.9350(2) 0.0540(6) Uani 1 1 d . A .
C6 C 0.04473(10) 0.79183(13) 1.0161(3) 0.0500(6) Uani 1 1 d . . .
C7 C 0.08439(11) 0.81565(15) 1.1226(2) 0.0534(6) Uani 1 1 d . A .
C8 C 0.13255(12) 0.79003(15) 1.1039(3) 0.0580(7) Uani 1 1 d . A .
C9 C 0.18022(13) 0.80187(19) 1.1887(3) 0.0705(9) Uani 1 1 d . . .
H9 H 0.2119 0.7838 1.1759 0.085 Uiso 1 1 calc R A .
C10 C 0.17897(14) 0.84136(19) 1.2926(3) 0.0774(9) Uani 1 1 d . A .
H10 H 0.2104 0.8498 1.3513 0.093 Uiso 1 1 calc R . .
C11 C 0.13217(15) 0.86877(17) 1.3118(3) 0.0756(9) Uani 1 1 d . . .
H11 H 0.1327 0.8960 1.3821 0.091 Uiso 1 1 calc R A .
C12 C 0.08474(12) 0.85624(15) 1.2280(3) 0.0634(7) Uani 1 1 d . A .
H12 H 0.0533 0.8747 1.2416 0.076 Uiso 1 1 calc R . .
C13 C 0.16254(12) 0.71947(17) 0.9395(3) 0.0689(9) Uani 1 1 d . A .
H13A H 0.1932 0.7486 0.9487 0.083 Uiso 1 1 calc R . .
H13B H 0.1490 0.7123 0.8491 0.083 Uiso 1 1 calc R . .
C14 C 0.18056(11) 0.65313(17) 1.0004(3) 0.0638(7) Uani 1 1 d . . .
C15 C 0.16285(15) 0.62722(19) 1.1009(3) 0.0787(9) Uani 1 1 d . A .
H15 H 0.1377 0.6506 1.1342 0.094 Uiso 1 1 calc R . .
C16 C 0.1817(2) 0.5664(2) 1.1545(5) 0.1010(13) Uani 1 1 d . . .
H16 H 0.1696 0.5498 1.2239 0.121 Uiso 1 1 calc R A .
C17 C 0.2178(2) 0.5312(2) 1.1058(6) 0.1129(16) Uani 1 1 d . A .
H17 H 0.2302 0.4903 1.1413 0.135 Uiso 1 1 calc R . .
C18 C 0.23558(18) 0.5556(2) 1.0057(6) 0.1129(16) Uani 1 1 d . . .
H18 H 0.2602 0.5313 0.9723 0.135 Uiso 1 1 calc R A .
C19 C 0.21776(14) 0.6159(2) 0.9529(4) 0.0896(11) Uani 1 1 d . A .
H19 H 0.2306 0.6323 0.8844 0.108 Uiso 1 1 calc R . .
C20 C -0.01106(11) 0.80159(14) 0.9918(2) 0.0500(6) Uani 1 1 d . A .
H20 H -0.0252 0.8269 1.0490 0.060 Uiso 1 1 calc R . .
C21 C -0.09883(10) 0.79200(13) 0.8763(2) 0.0491(6) Uani 1 1 d . . .
C22 C -0.11818(12) 0.85194(15) 0.8170(3) 0.0584(7) Uani 1 1 d . A .
C23 C -0.17232(14) 0.86425(19) 0.8020(3) 0.0761(9) Uani 1 1 d . . .
H23 H -0.1863 0.9037 0.7630 0.091 Uiso 1 1 calc R A .
C24 C -0.20545(13) 0.8202(2) 0.8427(3) 0.0814(10) Uani 1 1 d . A .
H24 H -0.2414 0.8301 0.8322 0.098 Uiso 1 1 calc R . .
C25 C -0.18573(12) 0.76150(19) 0.8990(3) 0.0703(9) Uani 1 1 d . . .
H25 H -0.2087 0.7316 0.9258 0.084 Uiso 1 1 calc R A .
C26 C -0.13224(11) 0.74570(16) 0.9167(3) 0.0541(6) Uani 1 1 d . A .
C27 C -0.08168(15) 0.90135(16) 0.7721(3) 0.0731(9) Uani 1 1 d . . .
H27 H -0.0498 0.8769 0.7622 0.088 Uiso 1 1 calc R A .
C28 C -0.10657(19) 0.9324(2) 0.6431(4) 0.0974(13) Uani 1 1 d . A .
H28A H -0.1213 0.8977 0.5843 0.146 Uiso 1 1 calc R . .
H28B H -0.0798 0.9561 0.6110 0.146 Uiso 1 1 calc R . .
H28C H -0.1342 0.9628 0.6529 0.146 Uiso 1 1 calc R . .
C29 C -0.0640(2) 0.9563(2) 0.8702(4) 0.1079(15) Uani 1 1 d . A .
H29A H -0.0945 0.9807 0.8830 0.162 Uiso 1 1 calc R . .
H29B H -0.0402 0.9862 0.8401 0.162 Uiso 1 1 calc R . .
H29C H -0.0461 0.9367 0.9492 0.162 Uiso 1 1 calc R . .
C30 C -0.11047(13) 0.68105(15) 0.9802(3) 0.0638(7) Uani 1 1 d . . .
H30 H -0.0775 0.6714 0.9521 0.077 Uiso 1 1 calc R A .
C31 C -0.1471(2) 0.6218(2) 0.9414(5) 0.1259(18) Uani 1 1 d . A .
H31A H -0.1774 0.6258 0.9797 0.189 Uiso 1 1 calc R . .
H31B H -0.1284 0.5812 0.9696 0.189 Uiso 1 1 calc R . .
H31C H -0.1588 0.6210 0.8505 0.189 Uiso 1 1 calc R . .
C32 C -0.0959(2) 0.6885(2) 1.1224(4) 0.1101(16) Uani 1 1 d . A .
H32A H -0.0712 0.7247 1.1444 0.165 Uiso 1 1 calc R . .
H32B H -0.0800 0.6479 1.1598 0.165 Uiso 1 1 calc R . .
H32C H -0.1273 0.6978 1.1538 0.165 Uiso 1 1 calc R . .

loop_
_atom_site_aniso_label
_atom_site_aniso_U_11
_atom_site_aniso_U_22
_atom_site_aniso_U_33
_atom_site_aniso_U_23
_atom_site_aniso_U_13
_atom_site_aniso_U_12
Er1 0.05445(11) 0.05672(12) 0.04105(10) 0.000 0.01189(7) 0.000
N1 0.0452(12) 0.0825(16) 0.0474(13) 0.0067(12) 0.0090(10) 0.0012(12)
N2 0.0435(11) 0.0547(12) 0.0431(11) 0.0010(9) 0.0069(9) 0.0039(9)
C1 0.071(4) 0.061(4) 0.083(4) -0.004(3) 0.001(4) 0.006(3)
C2 0.134(8) 0.082(6) 0.151(9) 0.004(6) 0.052(7) -0.028(6)
C3 0.111(6) 0.100(6) 0.077(5) 0.013(4) 0.017(4) 0.016(5)
C4 0.086(5) 0.110(7) 0.119(7) -0.032(5) 0.020(5) -0.001(5)
Si1 0.0777(12) 0.0581(10) 0.0780(12) 0.0010(8) 0.0204(9) -0.0010(9)
C5 0.0500(14) 0.0667(17) 0.0449(14) 0.0070(13) 0.0096(11) -0.0011(13)
C6 0.0472(13) 0.0587(16) 0.0422(13) 0.0069(11) 0.0055(10) -0.0023(11)
C7 0.0530(15) 0.0600(16) 0.0453(14) 0.0092(12) 0.0063(11) -0.0041(13)
C8 0.0533(15) 0.0702(19) 0.0483(15) 0.0117(13) 0.0057(12) -0.0060(13)
C9 0.0508(16) 0.090(2) 0.066(2) 0.0146(17) 0.0025(14) -0.0082(16)
C10 0.0627(19) 0.090(2) 0.070(2) 0.0031(18) -0.0077(15) -0.0175(18)
C11 0.089(2) 0.073(2) 0.0572(18) -0.0054(15) -0.0020(16) -0.0137(18)
C12 0.0663(18) 0.0665(18) 0.0541(16) 0.0019(13) 0.0058(13) -0.0023(15)
C13 0.0496(15) 0.106(3) 0.0535(17) 0.0063(16) 0.0164(13) 0.0060(16)
C14 0.0449(14) 0.081(2) 0.0620(17) -0.0098(15) 0.0041(12) -0.0076(15)
C15 0.077(2) 0.082(2) 0.077(2) -0.0034(18) 0.0171(18) -0.0067(18)
C16 0.113(3) 0.078(3) 0.107(3) 0.006(2) 0.012(3) -0.015(3)
C17 0.098(3) 0.066(3) 0.161(5) -0.006(3) -0.005(3) -0.010(2)
C18 0.078(3) 0.087(3) 0.170(5) -0.028(3) 0.020(3) 0.008(2)
C19 0.063(2) 0.099(3) 0.110(3) -0.014(2) 0.025(2) -0.002(2)
C20 0.0521(14) 0.0549(14) 0.0429(13) 0.0036(11) 0.0101(11) 0.0041(12)
C21 0.0475(13) 0.0584(16) 0.0398(12) -0.0052(10) 0.0060(10) 0.0056(11)
C22 0.0626(17) 0.0622(17) 0.0483(14) -0.0002(12) 0.0074(12) 0.0121(14)
C23 0.071(2) 0.086(2) 0.0665(19) 0.0083(17) 0.0048(16) 0.0263(18)
C24 0.0488(17) 0.118(3) 0.074(2) -0.001(2) 0.0072(15) 0.0220(19)
C25 0.0513(16) 0.093(2) 0.068(2) -0.0072(17) 0.0149(15) -0.0064(16)
C26 0.0494(14) 0.0639(16) 0.0495(15) -0.0059(13) 0.0117(12) -0.0019(13)
C27 0.086(2) 0.0607(18) 0.074(2) 0.0116(16) 0.0194(17) 0.0113(17)
C28 0.144(4) 0.079(2) 0.072(2) 0.0192(19) 0.028(2) 0.013(2)
C29 0.146(4) 0.077(3) 0.088(3) 0.006(2) -0.003(3) -0.024(3)
C30 0.0683(19) 0.0589(18) 0.0690(19) 0.0003(14) 0.0252(15) -0.0013(14)
C31 0.119(4) 0.077(3) 0.170(5) 0.006(3) 0.007(4) -0.023(3)
C32 0.170(5) 0.088(3) 0.072(2) 0.015(2) 0.024(3) 0.033(3)

loop_
_atom_type_symbol
_atom_type_description
_atom_type_scat_dispersion_real
_atom_type_scat_dispersion_imag
_atom_type_scat_source
C C 0.0033 0.0016 'International Tables Vol C Tables 4.2.6.8 and 6.1.1.4'
H H 0.0000 0.0000 'International Tables Vol C Tables 4.2.6.8 and 6.1.1.4'
N N 0.0061 0.0033 'International Tables Vol C Tables 4.2.6.8 and 6.1.1.4'
Si Si 0.0817 0.0704 'International Tables Vol C Tables 4.2.6.8 and 6.1.1.4'
Er Er -0.2586 4.9576 'International Tables Vol C Tables 4.2.6.8 and 6.1.1.4'

loop_
_geom_angle_atom_site_label_1
_geom_angle_atom_site_label_2
_geom_angle_atom_site_label_3
_geom_angle
_geom_angle_site_symmetry_1
_geom_angle_site_symmetry_3
C1 Er1 C1 28.7(3) 2_556 .
C1 Er1 N2 111.94(18) 2_556 2_556
C1 Er1 N2 124.58(18) . 2_556
C1 Er1 N2 124.58(18) 2_556 .
C1 Er1 N2 111.93(18) . .
N2 Er1 N2 121.88(10) 2_556 .
C1 Er1 C5 95.05(14) 2_556 .
C1 Er1 C5 117.53(15) . .
N2 Er1 C5 91.59(8) 2_556 .
N2 Er1 C5 72.33(8) . .
C1 Er1 C5 117.53(15) 2_556 2_556
C1 Er1 C5 95.05(14) . 2_556
N2 Er1 C5 72.33(8) 2_556 2_556
N2 Er1 C5 91.59(8) . 2_556
C5 Er1 C5 147.01(14) . 2_556
C5 N1 C8 111.5(2) . .
C5 N1 C13 124.7(3) . .
C8 N1 C13 123.8(2) . .
C20 N2 C21 118.0(2) . .
C20 N2 Er1 114.09(18) . .
C21 N2 Er1 127.65(16) . .
Si1 C1 Er1 120.0(3) . .
Si1 C1 H1A 107.3 . .
Er1 C1 H1A 107.3 . .
Si1 C1 H1B 107.3 . .
Er1 C1 H1B 107.3 . .
H1A C1 H1B 106.9 . .
C1 Si1 C2 113.5(3) . .
C1 Si1 C3 109.4(3) . .
C2 Si1 C3 108.4(3) . .
C1 Si1 C4 108.9(3) . .
C2 Si1 C4 108.7(3) . .
C3 Si1 C4 107.8(3) . .
N1 C5 C6 105.5(2) . .
N1 C5 Er1 146.0(2) . .
C6 C5 Er1 108.46(18) . .
C5 C6 C20 121.9(2) . .
C5 C6 C7 109.8(2) . .
C20 C6 C7 128.2(3) . .
C12 C7 C8 118.7(3) . .
C12 C7 C6 135.9(3) . .
C8 C7 C6 105.3(3) . .
C9 C8 C7 122.2(3) . .
C9 C8 N1 130.0(3) . .
C7 C8 N1 107.8(2) . .
C10 C9 C8 117.5(3) . .
C10 C9 H9 121.2 . .
C8 C9 H9 121.2 . .
C9 C10 C11 121.6(3) . .
C9 C10 H10 119.2 . .
C11 C10 H10 119.2 . .
C12 C11 C10 120.7(3) . .
C12 C11 H11 119.6 . .
C10 C11 H11 119.6 . .
C11 C12 C7 119.3(3) . .
C11 C12 H12 120.4 . .
C7 C12 H12 120.4 . .
N1 C13 C14 115.2(3) . .
N1 C13 H13A 108.5 . .
C14 C13 H13A 108.5 . .
N1 C13 H13B 108.5 . .
C14 C13 H13B 108.5 . .
H13A C13 H13B 107.5 . .
C15 C14 C19 117.5(4) . .
C15 C14 C13 123.7(3) . .
C19 C14 C13 118.8(3) . .
C14 C15 C16 121.0(4) . .
C14 C15 H15 119.5 . .
C16 C15 H15 119.5 . .
C17 C16 C15 120.2(5) . .
C17 C16 H16 119.9 . .
C15 C16 H16 119.9 . .
C18 C17 C16 119.9(5) . .
C18 C17 H17 120.1 . .
C16 C17 H17 120.1 . .
C17 C18 C19 120.6(5) . .
C17 C18 H18 119.7 . .
C19 C18 H18 119.7 . .
C18 C19 C14 120.9(4) . .
C18 C19 H19 119.5 . .
C14 C19 H19 119.5 . .
N2 C20 C6 123.0(3) . .
N2 C20 H20 118.5 . .
C6 C20 H20 118.5 . .
C26 C21 C22 121.8(3) . .
C26 C21 N2 119.0(2) . .
C22 C21 N2 119.2(2) . .
C23 C22 C21 117.1(3) . .
C23 C22 C27 121.6(3) . .
C21 C22 C27 121.4(3) . .
C24 C23 C22 122.0(3) . .
C24 C23 H23 119.0 . .
C22 C23 H23 119.0 . .
C23 C24 C25 119.9(3) . .
C23 C24 H24 120.1 . .
C25 C24 H24 120.1 . .
C24 C25 C26 121.4(3) . .
C24 C25 H25 119.3 . .
C26 C25 H25 119.3 . .
C25 C26 C21 117.8(3) . .
C25 C26 C30 121.2(3) . .
C21 C26 C30 120.9(2) . .
C22 C27 C29 111.4(3) . .
C22 C27 C28 112.7(3) . .
C29 C27 C28 109.9(3) . .
C22 C27 H27 107.5 . .
C29 C27 H27 107.5 . .
C28 C27 H27 107.5 . .
C27 C28 H28A 109.5 . .
C27 C28 H28B 109.5 . .
H28A C28 H28B 109.5 . .
C27 C28 H28C 109.5 . .
H28A C28 H28C 109.5 . .
H28B C28 H28C 109.5 . .
C27 C29 H29A 109.5 . .
C27 C29 H29B 109.5 . .
H29A C29 H29B 109.5 . .
C27 C29 H29C 109.5 . .
H29A C29 H29C 109.5 . .
H29B C29 H29C 109.5 . .
C32 C30 C26 111.2(3) . .
C32 C30 C31 111.3(4) . .
C26 C30 C31 113.3(3) . .
C32 C30 H30 106.9 . .
C26 C30 H30 106.9 . .
C31 C30 H30 106.9 . .
C30 C31 H31A 109.5 . .
C30 C31 H31B 109.5 . .
H31A C31 H31B 109.5 . .
C30 C31 H31C 109.5 . .
H31A C31 H31C 109.5 . .
H31B C31 H31C 109.5 . .
C30 C32 H32A 109.5 . .
C30 C32 H32B 109.5 . .
H32A C32 H32B 109.5 . .
C30 C32 H32C 109.5 . .
H32A C32 H32C 109.5 . .
H32B C32 H32C 109.5 . .

loop_
_geom_bond_atom_site_label_1
_geom_bond_atom_site_label_2
_geom_bond_distance
_geom_bond_site_symmetry_2
Er1 C1 2.324(6) 2_556
Er1 C1 2.324(6) .
Er1 N2 2.388(2) 2_556
Er1 N2 2.388(2) .
Er1 C5 2.468(3) .
Er1 C5 2.468(3) 2_556
N1 C5 1.371(3) .
N1 C8 1.397(4) .
N1 C13 1.450(4) .
N2 C20 1.295(3) .
N2 C21 1.438(3) .
C1 Si1 1.838(5) .
C1 H1A 0.9700 .
C1 H1B 0.9700 .
C2 Si1 1.851(6) .
C2 H2A 0.9600 .
C2 H2B 0.9600 .
C2 H2C 0.9600 .
C3 Si1 1.874(6) .
C3 H3A 0.9600 .
C3 H3B 0.9600 .
C3 H3C 0.9600 .
C4 Si1 1.878(6) .
C4 H4A 0.9600 .
C4 H4B 0.9600 .
C4 H4C 0.9600 .
C5 C6 1.401(4) .
C6 C20 1.419(4) .
C6 C7 1.442(4) .
C7 C12 1.393(4) .
C7 C8 1.397(4) .
C8 C9 1.385(4) .
C9 C10 1.374(5) .
C9 H9 0.9300 .
C10 C11 1.381(5) .
C10 H10 0.9300 .
C11 C12 1.377(4) .
C11 H11 0.9300 .
C12 H12 0.9300 .
C13 C14 1.509(4) .
C13 H13A 0.9700 .
C13 H13B 0.9700 .
C14 C15 1.363(5) .
C14 C19 1.395(5) .
C15 C16 1.389(5) .
C15 H15 0.9300 .
C16 C17 1.358(6) .
C16 H16 0.9300 .
C17 C18 1.349(7) .
C17 H17 0.9300 .
C18 C19 1.370(6) .
C18 H18 0.9300 .
C19 H19 0.9300 .
C20 H20 0.9300 .
C21 C26 1.397(4) .
C21 C22 1.399(4) .
C22 C23 1.392(4) .
C22 C27 1.514(5) .
C23 C24 1.363(5) .
C23 H23 0.9300 .
C24 C25 1.369(5) .
C24 H24 0.9300 .
C25 C26 1.387(4) .
C25 H25 0.9300 .
C26 C30 1.513(4) .
C27 C29 1.525(5) .
C27 C28 1.530(5) .
C27 H27 0.9800 .
C28 H28A 0.9600 .
C28 H28B 0.9600 .
C28 H28C 0.9600 .
C29 H29A 0.9600 .
C29 H29B 0.9600 .
C29 H29C 0.9600 .
C30 C32 1.502(5) .
C30 C31 1.517(5) .
C30 H30 0.9800 .
C31 H31A 0.9600 .
C31 H31B 0.9600 .
C31 H31C 0.9600 .
C32 H32A 0.9600 .
C32 H32B 0.9600 .
C32 H32C 0.9600 .

loop_
_geom_torsion_atom_site_label_1
_geom_torsion_atom_site_label_2
_geom_torsion_atom_site_label_3
_geom_torsion_atom_site_label_4
_geom_torsion
_geom_torsion_site_symmetry_1
C1 Er1 N2 C20 87.8(2) 2_556
C1 Er1 N2 C20 117.2(2) .
N2 Er1 N2 C20 -76.61(18) 2_556
C5 Er1 N2 C20 3.95(19) .
C5 Er1 N2 C20 -146.72(19) 2_556
C1 Er1 N2 C21 -98.5(2) 2_556
C1 Er1 N2 C21 -69.1(2) .
N2 Er1 N2 C21 97.1(2) 2_556
C5 Er1 N2 C21 177.6(2) .
C5 Er1 N2 C21 27.0(2) 2_556
C1 Er1 C1 Si1 38.0(4) 2_556
N2 Er1 C1 Si1 109.7(3) 2_556
N2 Er1 C1 Si1 -84.6(4) .
C5 Er1 C1 Si1 -3.8(4) .
C5 Er1 C1 Si1 -178.4(3) 2_556
Er1 C1 Si1 C2 167.7(4) .
Er1 C1 Si1 C3 46.4(5) .
Er1 C1 Si1 C4 -71.2(4) .
C8 N1 C5 C6 -0.4(3) .
C13 N1 C5 C6 179.8(3) .
C8 N1 C5 Er1 176.7(3) .
C13 N1 C5 Er1 -3.2(6) .
C1 Er1 C5 N1 54.3(4) 2_556
C1 Er1 C5 N1 73.0(4) .
N2 Er1 C5 N1 -57.9(4) 2_556
N2 Er1 C5 N1 179.0(4) .
C5 Er1 C5 N1 -116.9(4) 2_556
C1 Er1 C5 C6 -128.6(3) 2_556
C1 Er1 C5 C6 -109.9(3) .
N2 Er1 C5 C6 119.17(19) 2_556
N2 Er1 C5 C6 -3.90(18) .
C5 Er1 C5 C6 60.16(18) 2_556
N1 C5 C6 C20 -177.7(2) .
Er1 C5 C6 C20 4.0(3) .
N1 C5 C6 C7 0.9(3) .
Er1 C5 C6 C7 -177.42(17) .
C5 C6 C7 C12 177.2(3) .
C20 C6 C7 C12 -4.3(5) .
C5 C6 C7 C8 -1.0(3) .
C20 C6 C7 C8 177.5(3) .
C12 C7 C8 C9 2.2(4) .
C6 C7 C8 C9 -179.3(3) .
C12 C7 C8 N1 -177.9(3) .
C6 C7 C8 N1 0.7(3) .
C5 N1 C8 C9 179.8(3) .
C13 N1 C8 C9 -0.4(5) .
C5 N1 C8 C7 -0.2(3) .
C13 N1 C8 C7 179.6(3) .
C7 C8 C9 C10 -1.3(5) .
N1 C8 C9 C10 178.8(3) .
C8 C9 C10 C11 -0.5(5) .
C9 C10 C11 C12 1.2(6) .
C10 C11 C12 C7 -0.3(5) .
C8 C7 C12 C11 -1.3(4) .
C6 C7 C12 C11 -179.4(3) .
C5 N1 C13 C14 -100.8(3) .
C8 N1 C13 C14 79.5(4) .
N1 C13 C14 C15 -3.3(4) .
N1 C13 C14 C19 177.2(3) .
C19 C14 C15 C16 0.7(5) .
C13 C14 C15 C16 -178.8(3) .
C14 C15 C16 C17 -1.0(6) .
C15 C16 C17 C18 0.5(7) .
C16 C17 C18 C19 0.3(7) .
C17 C18 C19 C14 -0.5(6) .
C15 C14 C19 C18 0.1(5) .
C13 C14 C19 C18 179.5(3) .
C21 N2 C20 C6 -177.9(2) .
Er1 N2 C20 C6 -3.5(3) .
C5 C6 C20 N2 -0.5(4) .
C7 C6 C20 N2 -178.9(3) .
C20 N2 C21 C26 -97.6(3) .
Er1 N2 C21 C26 89.0(3) .
C20 N2 C21 C22 84.0(3) .
Er1 N2 C21 C22 -89.5(3) .
C26 C21 C22 C23 1.2(4) .
N2 C21 C22 C23 179.7(3) .
C26 C21 C22 C27 -179.2(3) .
N2 C21 C22 C27 -0.8(4) .
C21 C22 C23 C24 -0.1(5) .
C27 C22 C23 C24 -179.7(3) .
C22 C23 C24 C25 -0.7(6) .
C23 C24 C25 C26 0.5(5) .
C24 C25 C26 C21 0.6(5) .
C24 C25 C26 C30 179.4(3) .
C22 C21 C26 C25 -1.4(4) .
N2 C21 C26 C25 -179.9(3) .
C22 C21 C26 C30 179.7(3) .
N2 C21 C26 C30 1.3(4) .
C23 C22 C27 C29 83.1(4) .
C21 C22 C27 C29 -96.4(4) .
C23 C22 C27 C28 -40.9(4) .
C21 C22 C27 C28 139.6(3) .
C25 C26 C30 C32 -86.7(4) .
C21 C26 C30 C32 92.1(4) .
C25 C26 C30 C31 39.5(4) .
C21 C26 C30 C31 -141.7(3) .
